data_7132348
loop_
_publ_author_name
'Horsewill, Samuel J.'
'Cao, Chengyang'
'Dabney, Noah'
'Yang, Eric S.'
'Faulkner, Stephen'
'Scott, Daniel'

_publ_section_title
;
 Isolation of the elusive [Ru(bipy)3]+: a key intermediate in photoredox
 catalysis
;
_journal_name_full 'Chemical Communications'
_journal_paper_doi 10.1039/D3CC04375D
_journal_year 2023
_chemical_formula_moiety 'C30 H24 N6 Ru, C24 H20 B, C4 H8 O'
_chemical_formula_sum 'C58 H52 B N6 O Ru'
_chemical_formula_weight 960.93
_chemical_name_systematic '[Ru(bipy)3][BPh4].THF'
_chemical_properties_physical Air-sensitive,Moisture-sensitive
_space_group_crystal_system monoclinic
_space_group_IT_number 14
_space_group_name_Hall '-P 2ybc'
_space_group_name_H-M_alt 'P 1 21/c 1'
_atom_sites_solution_hydrogens geom
_atom_sites_solution_primary dual
_audit_creation_date 2023-10-04
_audit_creation_method
;
Olex2 1.5
(compiled 2022.04.07 svn.rca3783a0 for OlexSys, GUI svn.r6498)
;
_audit_update_record
;
2023-10-26 deposited with the CCDC.	2023-11-15 downloaded from the CCDC.
;
_cell_angle_alpha 90
_cell_angle_beta 99.9543(12)
_cell_angle_gamma 90
_cell_formula_units_Z 4
_cell_length_a 12.20192(15)
_cell_length_b 28.9704(4)
_cell_length_c 13.67518(16)
_cell_measurement_reflns_used 22110
_cell_measurement_temperature 150(2)
_cell_measurement_theta_max 76.3500
_cell_measurement_theta_min 4.4440
_cell_volume 4761.33(11)
_computing_cell_refinement 'CrysAlisPro 1.171.42.72a (Rigaku OD, 2022)'
_computing_data_collection 'CrysAlisPro 1.171.42.72a (Rigaku OD, 2022)'
_computing_data_reduction 'CrysAlisPro 1.171.42.72a (Rigaku OD, 2022)'
_computing_molecular_graphics 'Olex2 1.5 (Dolomanov et al., 2009)'
_computing_publication_material 'Olex2 1.5 (Dolomanov et al., 2009)'
_computing_structure_refinement 'SHELXL 2019/3 (Sheldrick, 2015)'
_computing_structure_solution SHELTL
_diffrn_ambient_environment N~2~
_diffrn_ambient_temperature 150.15
_diffrn_detector 'CCD plate'
_diffrn_detector_area_resol_mean 10.5035
_diffrn_detector_type Atlas
_diffrn_measured_fraction_theta_full 1.000
_diffrn_measured_fraction_theta_max 0.988
_diffrn_measurement_device 'four-circle diffractometer'
_diffrn_measurement_device_type 'SuperNova, Dual, Cu at home/near, Atlas'
_diffrn_measurement_method '\w scans'
_diffrn_radiation_monochromator mirror
_diffrn_radiation_probe x-ray
_diffrn_radiation_type 'Cu K\a'
_diffrn_radiation_wavelength 1.54184
_diffrn_reflns_av_R_equivalents 0.0358
_diffrn_reflns_av_unetI/netI 0.0289
_diffrn_reflns_Laue_measured_fraction_full 1.000
_diffrn_reflns_Laue_measured_fraction_max 0.988
_diffrn_reflns_limit_h_max 15
_diffrn_reflns_limit_h_min -15
_diffrn_reflns_limit_k_max 35
_diffrn_reflns_limit_k_min -36
_diffrn_reflns_limit_l_max 17
_diffrn_reflns_limit_l_min -15
_diffrn_reflns_number 38786
_diffrn_reflns_point_group_measured_fraction_full 1.000
_diffrn_reflns_point_group_measured_fraction_max 0.988
_diffrn_reflns_theta_full 67.684
_diffrn_reflns_theta_max 76.371
_diffrn_reflns_theta_min 3.619
_diffrn_source 'micro-focus sealed X-ray tube'
_diffrn_source_type 'SuperNova (Cu) X-ray Source'
_exptl_absorpt_coefficient_mu 3.035
_exptl_absorpt_correction_T_max 1.00000
_exptl_absorpt_correction_T_min 0.91922
_exptl_absorpt_correction_type multi-scan
_exptl_absorpt_process_details
;
CrysAlisPro 1.171.42.72a (Rigaku Oxford Diffraction, 2022)
Empirical absorption correction using spherical harmonics,
implemented in SCALE3 ABSPACK scaling algorithm.
;
_exptl_crystal_colour brown
_exptl_crystal_colour_primary brown
_exptl_crystal_density_diffrn 1.341
_exptl_crystal_description block
_exptl_crystal_F_000 1996
_exptl_crystal_recrystallization_method 'Re-crystallisation from solvent: THF/Hexane'
_exptl_crystal_size_max 0.2
_exptl_crystal_size_mid 0.2
_exptl_crystal_size_min 0.1
_refine_diff_density_max 0.588
_refine_diff_density_min -0.495
_refine_diff_density_rms 0.051
_refine_ls_extinction_method none
_refine_ls_goodness_of_fit_ref 1.034
_refine_ls_hydrogen_treatment constr
_refine_ls_matrix_type full
_refine_ls_number_parameters 604
_refine_ls_number_reflns 9872
_refine_ls_number_restraints 0
_refine_ls_restrained_S_all 1.034
_refine_ls_R_factor_all 0.0326
_refine_ls_R_factor_gt 0.0270
_refine_ls_shift/su_max 0.002
_refine_ls_shift/su_mean 0.000
_refine_ls_structure_factor_coef Fsqd
_refine_ls_weighting_details 'w=1/[\s^2^(Fo^2^)+(0.0357P)^2^+1.2797P] where P=(Fo^2^+2Fc^2^)/3'
_refine_ls_weighting_scheme calc
_refine_ls_wR_factor_gt 0.0659
_refine_ls_wR_factor_ref 0.0693
_reflns_Friedel_coverage 0.000
_reflns_number_gt 8719
_reflns_number_total 9872
_reflns_threshold_expression 'I > 2\s(I)'
_cod_data_source_file d3cc04375d2.cif
_cod_data_source_block ESY_Cao009_ESY
_cod_database_code 7132348
_shelx_shelxl_version_number 2019/3
_shelx_space_group_comment
;
The symmetry employed for this shelxl refinement is uniquely defined
by the following loop, which should always be used as a source of
symmetry information in preference to the above space-group names.
They are only intended as comments.
;
_shelx_estimated_absorpt_t_max 0.751
_shelx_estimated_absorpt_t_min 0.582
_olex2_refinement_description
;
1. Fixed Uiso
 At 1.2 times of:
  All C(H) groups, All C(H,H) groups
2.a Secondary CH2 refined with riding coordinates:
 C55(H55A,H55B), C56(H56A,H56B), C57(H57A,H57B), C58(H58A,H58B)
2.b Aromatic/amide H refined with riding coordinates:
 C1(H1), C2(H2), C3(H3), C4(H4), C7(H7), C8(H8), C9(H9), C10(H10), C11(H11),
 C12(H12), C13(H13), C14(H14), C17(H17), C18(H18), C19(H19), C20(H20), C21(H21),
  C22(H22), C23(H23), C24(H24), C27(H27), C28(H28), C29(H29), C30(H30),
 C32(H32), C33(H33), C34(H34), C35(H35), C36(H36), C38(H38), C39(H39), C40(H40),
  C41(H41), C42(H42), C44(H44), C45(H45), C46(H46), C47(H47), C48(H48),
 C50(H50), C51(H51), C52(H52), C53(H53), C54(H54)
;
_olex2_submission_special_instructions 'No special instructions were received'
_oxdiff_exptl_absorpt_empirical_details
;
Empirical correction (ABSPACK) includes:
- Absorption correction using spherical harmonics
- Frame scaling
;
_oxdiff_exptl_absorpt_empirical_full_max 1.124
_oxdiff_exptl_absorpt_empirical_full_min 0.879

loop_
_space_group_symop_operation_xyz
'x, y, z'
'-x, y+1/2, -z+1/2'
'-x, -y, -z'
'x, -y-1/2, z-1/2'

loop_
_atom_site_label
_atom_site_type_symbol
_atom_site_fract_x
_atom_site_fract_y
_atom_site_fract_z
_atom_site_U_iso_or_equiv
_atom_site_adp_type
_atom_site_occupancy
_atom_site_site_symmetry_order
_atom_site_calc_flag
_atom_site_refinement_flags_posn
_atom_site_refinement_flags_adp
_atom_site_refinement_flags_occupancy
_atom_site_disorder_assembly
_atom_site_disorder_group
Ru1 Ru 0.23242(2) 0.62583(2) 0.02351(2) 0.01819(4) Uani 1 1 d . . . . .
O1 O 0.98592(17) 0.64514(10) 0.32530(18) 0.0874(9) Uani 1 1 d . . . . .
N1 N 0.24220(12) 0.57985(5) -0.08849(10) 0.0239(3) Uani 1 1 d . . . . .
N2 N 0.11781(11) 0.65400(5) -0.08896(11) 0.0243(3) Uani 1 1 d . . . . .
N3 N 0.34695(11) 0.67120(5) -0.01588(10) 0.0212(3) Uani 1 1 d . . . . .
N4 N 0.22628(11) 0.67860(5) 0.12286(10) 0.0212(3) Uani 1 1 d . . . . .
N5 N 0.33753(11) 0.59090(5) 0.13168(10) 0.0218(3) Uani 1 1 d . . . . .
N6 N 0.12397(12) 0.58071(5) 0.07267(10) 0.0228(3) Uani 1 1 d . . . . .
B1 B 0.62841(16) 0.61986(6) 0.63008(14) 0.0240(4) Uani 1 1 d . . . . .
C1 C 0.30077(15) 0.54022(6) -0.08119(14) 0.0293(4) Uani 1 1 d . . . . .
H1 H 0.339522 0.531323 -0.017674 0.035 Uiso 1 1 calc R U . . .
C2 C 0.30752(18) 0.51187(7) -0.16086(16) 0.0378(4) Uani 1 1 d . . . . .
H2 H 0.349691 0.484150 -0.152506 0.045 Uiso 1 1 calc R U . . .
C3 C 0.25032(19) 0.52510(7) -0.25476(15) 0.0406(5) Uani 1 1 d . . . . .
H3 H 0.256029 0.506989 -0.311575 0.049 Uiso 1 1 calc R U . . .
C4 C 0.18663(18) 0.56401(7) -0.26407(14) 0.0365(4) Uani 1 1 d . . . . .
H4 H 0.146506 0.572511 -0.327341 0.044 Uiso 1 1 calc R U . . .
C5 C 0.17969(15) 0.59195(6) -0.18015(13) 0.0274(3) Uani 1 1 d . . . . .
C6 C 0.11291(15) 0.63203(6) -0.18010(13) 0.0274(3) Uani 1 1 d . . . . .
C7 C 0.04075(16) 0.65006(8) -0.26431(14) 0.0362(4) Uani 1 1 d . . . . .
H7 H 0.038086 0.635886 -0.327324 0.043 Uiso 1 1 calc R U . . .
C8 C -0.02465(16) 0.68748(8) -0.25551(16) 0.0410(5) Uani 1 1 d . . . . .
H8 H -0.072505 0.699381 -0.312099 0.049 Uiso 1 1 calc R U . . .
C9 C -0.02077(16) 0.70826(7) -0.16238(16) 0.0377(4) Uani 1 1 d . . . . .
H9 H -0.067153 0.733848 -0.154471 0.045 Uiso 1 1 calc R U . . .
C10 C 0.05190(15) 0.69073(6) -0.08252(14) 0.0303(4) Uani 1 1 d . . . . .
H10 H 0.055618 0.705311 -0.019812 0.036 Uiso 1 1 calc R U . . .
C11 C 0.41076(14) 0.66358(6) -0.08521(13) 0.0263(3) Uani 1 1 d . . . . .
H11 H 0.406292 0.634503 -0.117770 0.032 Uiso 1 1 calc R U . . .
C12 C 0.48270(15) 0.69664(7) -0.11077(14) 0.0320(4) Uani 1 1 d . . . . .
H12 H 0.528124 0.689990 -0.158844 0.038 Uiso 1 1 calc R U . . .
C13 C 0.48767(16) 0.73945(7) -0.06552(15) 0.0336(4) Uani 1 1 d . . . . .
H13 H 0.535204 0.762819 -0.083267 0.040 Uiso 1 1 calc R U . . .
C14 C 0.42262(15) 0.74780(6) 0.00583(14) 0.0302(4) Uani 1 1 d . . . . .
H14 H 0.424493 0.777060 0.037416 0.036 Uiso 1 1 calc R U . . .
C15 C 0.35432(13) 0.71284(6) 0.03088(12) 0.0233(3) Uani 1 1 d . . . . .
C16 C 0.28891(14) 0.71654(6) 0.11139(12) 0.0235(3) Uani 1 1 d . . . . .
C17 C 0.29242(16) 0.75423(6) 0.17480(14) 0.0313(4) Uani 1 1 d . . . . .
H17 H 0.336924 0.780307 0.166033 0.038 Uiso 1 1 calc R U . . .
C18 C 0.23078(16) 0.75358(7) 0.25074(14) 0.0324(4) Uani 1 1 d . . . . .
H18 H 0.231415 0.779312 0.293888 0.039 Uiso 1 1 calc R U . . .
C19 C 0.16838(15) 0.71494(7) 0.26276(13) 0.0297(4) Uani 1 1 d . . . . .
H19 H 0.125853 0.713594 0.314694 0.036 Uiso 1 1 calc R U . . .
C20 C 0.16854(14) 0.67824(6) 0.19831(13) 0.0260(3) Uani 1 1 d . . . . .
H20 H 0.126101 0.651607 0.207621 0.031 Uiso 1 1 calc R U . . .
C21 C 0.44638(14) 0.59978(6) 0.16194(13) 0.0280(3) Uani 1 1 d . . . . .
H21 H 0.480089 0.623855 0.130439 0.034 Uiso 1 1 calc R U . . .
C22 C 0.51098(16) 0.57504(7) 0.23741(14) 0.0336(4) Uani 1 1 d . . . . .
H22 H 0.587581 0.582187 0.257297 0.040 Uiso 1 1 calc R U . . .
C23 C 0.46286(17) 0.53994(7) 0.28335(14) 0.0357(4) Uani 1 1 d . . . . .
H23 H 0.505978 0.522576 0.335126 0.043 Uiso 1 1 calc R U . . .
C24 C 0.35160(17) 0.53034(7) 0.25332(13) 0.0321(4) Uani 1 1 d . . . . .
H24 H 0.317292 0.506105 0.283832 0.039 Uiso 1 1 calc R U . . .
C25 C 0.29003(15) 0.55643(6) 0.17797(12) 0.0248(3) Uani 1 1 d . . . . .
C26 C 0.17069(15) 0.54975(6) 0.14207(12) 0.0255(3) Uani 1 1 d . . . . .
C27 C 0.10753(18) 0.51499(7) 0.17586(15) 0.0359(4) Uani 1 1 d . . . . .
H27 H 0.141656 0.493311 0.223747 0.043 Uiso 1 1 calc R U . . .
C28 C -0.00508(18) 0.51235(8) 0.13911(16) 0.0406(5) Uani 1 1 d . . . . .
H28 H -0.049333 0.489064 0.161942 0.049 Uiso 1 1 calc R U . . .
C29 C -0.05250(16) 0.54390(7) 0.06890(16) 0.0371(4) Uani 1 1 d . . . . .
H29 H -0.129847 0.542723 0.042877 0.044 Uiso 1 1 calc R U . . .
C30 C 0.01413(15) 0.57729(6) 0.03691(14) 0.0296(4) Uani 1 1 d . . . . .
H30 H -0.018748 0.598666 -0.012206 0.036 Uiso 1 1 calc R U . . .
C31 C 0.68647(15) 0.66847(6) 0.60412(13) 0.0289(4) Uani 1 1 d . . . . .
C32 C 0.66909(17) 0.70988(7) 0.65183(16) 0.0369(4) Uani 1 1 d . . . . .
H32 H 0.626594 0.709192 0.703841 0.044 Uiso 1 1 calc R U . . .
C33 C 0.7113(2) 0.75205(7) 0.6265(2) 0.0496(6) Uani 1 1 d . . . . .
H33 H 0.697684 0.779227 0.661396 0.060 Uiso 1 1 calc R U . . .
C34 C 0.7727(2) 0.75453(8) 0.5510(2) 0.0550(7) Uani 1 1 d . . . . .
H34 H 0.802346 0.783139 0.533796 0.066 Uiso 1 1 calc R U . . .
C35 C 0.7902(2) 0.71467(9) 0.50098(18) 0.0529(6) Uani 1 1 d . . . . .
H35 H 0.831502 0.715842 0.448160 0.063 Uiso 1 1 calc R U . . .
C36 C 0.74799(19) 0.67274(8) 0.52714(15) 0.0410(5) Uani 1 1 d . . . . .
H36 H 0.761442 0.645853 0.491258 0.049 Uiso 1 1 calc R U . . .
C37 C 0.64160(14) 0.61105(6) 0.75036(13) 0.0253(3) Uani 1 1 d . . . . .
C38 C 0.57613(15) 0.57813(6) 0.78928(14) 0.0296(4) Uani 1 1 d . . . . .
H38 H 0.519638 0.562475 0.745047 0.035 Uiso 1 1 calc R U . . .
C39 C 0.59081(17) 0.56752(7) 0.89025(15) 0.0347(4) Uani 1 1 d . . . . .
H39 H 0.545015 0.544909 0.913371 0.042 Uiso 1 1 calc R U . . .
C40 C 0.67173(17) 0.58983(8) 0.95662(14) 0.0375(4) Uani 1 1 d . . . . .
H40 H 0.681158 0.583206 1.025603 0.045 Uiso 1 1 calc R U . . .
C41 C 0.73881(17) 0.62197(7) 0.92099(14) 0.0356(4) Uani 1 1 d . . . . .
H41 H 0.795185 0.637358 0.965856 0.043 Uiso 1 1 calc R U . . .
C42 C 0.72456(15) 0.63198(6) 0.82011(14) 0.0298(4) Uani 1 1 d . . . . .
H42 H 0.772775 0.653788 0.797615 0.036 Uiso 1 1 calc R U . . .
C43 C 0.49844(15) 0.62475(6) 0.57363(13) 0.0257(3) Uani 1 1 d . . . . .
C44 C 0.40567(16) 0.62942(6) 0.62016(14) 0.0293(4) Uani 1 1 d . . . . .
H44 H 0.416012 0.628033 0.690565 0.035 Uiso 1 1 calc R U . . .
C45 C 0.29792(16) 0.63608(7) 0.56684(16) 0.0356(4) Uani 1 1 d . . . . .
H45 H 0.237176 0.639129 0.601456 0.043 Uiso 1 1 calc R U . . .
C46 C 0.27941(16) 0.63825(7) 0.46470(16) 0.0371(4) Uani 1 1 d . . . . .
H46 H 0.206334 0.642536 0.428557 0.045 Uiso 1 1 calc R U . . .
C47 C 0.36933(17) 0.63406(7) 0.41540(15) 0.0358(4) Uani 1 1 d . . . . .
H47 H 0.358065 0.635612 0.344985 0.043 Uiso 1 1 calc R U . . .
C48 C 0.47593(16) 0.62758(6) 0.46915(14) 0.0301(4) Uani 1 1 d . . . . .
H48 H 0.536217 0.624950 0.433869 0.036 Uiso 1 1 calc R U . . .
C49 C 0.69023(14) 0.57519(6) 0.58849(12) 0.0241(3) Uani 1 1 d . . . . .
C50 C 0.63426(14) 0.53839(6) 0.53502(12) 0.0259(3) Uani 1 1 d . . . . .
H50 H 0.555626 0.540030 0.516718 0.031 Uiso 1 1 calc R U . . .
C51 C 0.68911(16) 0.49938(6) 0.50743(13) 0.0307(4) Uani 1 1 d . . . . .
H51 H 0.647670 0.475022 0.472108 0.037 Uiso 1 1 calc R U . . .
C52 C 0.80398(17) 0.49625(7) 0.53165(14) 0.0341(4) Uani 1 1 d . . . . .
H52 H 0.841907 0.469967 0.512685 0.041 Uiso 1 1 calc R U . . .
C53 C 0.86274(16) 0.53206(7) 0.58399(14) 0.0350(4) Uani 1 1 d . . . . .
H53 H 0.941546 0.530508 0.600389 0.042 Uiso 1 1 calc R U . . .
C54 C 0.80671(15) 0.57021(7) 0.61254(14) 0.0304(4) Uani 1 1 d . . . . .
H54 H 0.848663 0.593907 0.649788 0.037 Uiso 1 1 calc R U . . .
C55 C 0.9560(2) 0.60683(13) 0.3779(3) 0.0797(11) Uani 1 1 d . . . . .
H55A H 0.951429 0.615661 0.447001 0.096 Uiso 1 1 calc R U . . .
H55B H 1.011951 0.581979 0.379558 0.096 Uiso 1 1 calc R U . . .
C56 C 0.8432(3) 0.59038(10) 0.3243(2) 0.0648(8) Uani 1 1 d . . . . .
H56A H 0.851167 0.563819 0.280453 0.078 Uiso 1 1 calc R U . . .
H56B H 0.794534 0.581402 0.371946 0.078 Uiso 1 1 calc R U . . .
C57 C 0.7980(2) 0.63208(11) 0.2647(2) 0.0618(7) Uani 1 1 d . . . . .
H57A H 0.749515 0.622971 0.201920 0.074 Uiso 1 1 calc R U . . .
H57B H 0.755494 0.652257 0.303084 0.074 Uiso 1 1 calc R U . . .
C58 C 0.9017(2) 0.65541(10) 0.2453(2) 0.0552(6) Uani 1 1 d . . . . .
H58A H 0.921898 0.643948 0.182584 0.066 Uiso 1 1 calc R U . . .
H58B H 0.890111 0.689201 0.239681 0.066 Uiso 1 1 calc R U . . .

loop_
_atom_site_aniso_label
_atom_site_aniso_U_11
_atom_site_aniso_U_22
_atom_site_aniso_U_33
_atom_site_aniso_U_23
_atom_site_aniso_U_13
_atom_site_aniso_U_12
Ru1 0.01904(6) 0.01501(6) 0.02062(6) 0.00058(4) 0.00369(4) -0.00005(4)
O1 0.0468(11) 0.117(2) 0.0911(16) 0.0602(15) -0.0093(10) -0.0269(12)
N1 0.0266(7) 0.0201(7) 0.0258(7) -0.0028(5) 0.0065(5) -0.0042(5)
N2 0.0225(6) 0.0222(7) 0.0274(7) 0.0056(5) 0.0019(5) -0.0014(5)
N3 0.0211(6) 0.0185(6) 0.0239(6) 0.0029(5) 0.0036(5) 0.0006(5)
N4 0.0223(6) 0.0174(6) 0.0237(6) -0.0003(5) 0.0036(5) 0.0018(5)
N5 0.0250(7) 0.0179(6) 0.0221(6) -0.0017(5) 0.0031(5) 0.0027(5)
N6 0.0254(7) 0.0187(6) 0.0253(6) -0.0012(5) 0.0068(5) -0.0016(5)
B1 0.0273(9) 0.0185(8) 0.0252(8) 0.0001(7) 0.0017(7) -0.0015(7)
C1 0.0323(9) 0.0222(8) 0.0349(9) -0.0038(7) 0.0100(7) 0.0000(7)
C2 0.0451(11) 0.0263(9) 0.0463(11) -0.0096(8) 0.0202(9) -0.0040(8)
C3 0.0593(13) 0.0324(10) 0.0359(10) -0.0129(8) 0.0241(9) -0.0169(9)
C4 0.0499(11) 0.0345(10) 0.0264(8) -0.0036(8) 0.0100(8) -0.0183(9)
C5 0.0313(9) 0.0263(8) 0.0252(8) -0.0009(7) 0.0067(6) -0.0110(7)
C6 0.0269(8) 0.0282(9) 0.0258(8) 0.0046(7) 0.0014(6) -0.0106(7)
C7 0.0332(10) 0.0428(11) 0.0299(9) 0.0065(8) -0.0022(7) -0.0133(8)
C8 0.0271(9) 0.0493(12) 0.0427(11) 0.0193(10) -0.0047(8) -0.0053(9)
C9 0.0259(9) 0.0370(10) 0.0488(11) 0.0150(9) 0.0026(8) 0.0037(8)
C10 0.0268(8) 0.0272(9) 0.0369(9) 0.0075(7) 0.0053(7) 0.0018(7)
C11 0.0267(8) 0.0240(8) 0.0296(8) 0.0002(7) 0.0086(6) 0.0017(7)
C12 0.0278(9) 0.0351(10) 0.0356(9) 0.0031(8) 0.0126(7) 0.0001(7)
C13 0.0292(9) 0.0306(9) 0.0423(10) 0.0053(8) 0.0102(8) -0.0072(7)
C14 0.0307(9) 0.0234(8) 0.0371(9) -0.0004(7) 0.0072(7) -0.0048(7)
C15 0.0222(7) 0.0205(8) 0.0264(8) 0.0018(6) 0.0016(6) -0.0003(6)
C16 0.0239(8) 0.0189(7) 0.0267(8) 0.0000(6) 0.0022(6) 0.0003(6)
C17 0.0344(9) 0.0224(8) 0.0377(9) -0.0037(7) 0.0077(7) -0.0034(7)
C18 0.0377(10) 0.0268(9) 0.0328(9) -0.0102(7) 0.0068(7) 0.0025(7)
C19 0.0319(9) 0.0301(9) 0.0284(8) -0.0012(7) 0.0091(7) 0.0056(7)
C20 0.0269(8) 0.0231(8) 0.0292(8) 0.0010(7) 0.0085(6) 0.0017(6)
C21 0.0247(8) 0.0266(8) 0.0319(8) -0.0022(7) 0.0025(7) 0.0032(7)
C22 0.0280(9) 0.0361(10) 0.0342(9) -0.0081(8) -0.0014(7) 0.0074(7)
C23 0.0431(11) 0.0340(10) 0.0266(8) 0.0004(7) -0.0035(7) 0.0132(8)
C24 0.0424(10) 0.0265(9) 0.0268(8) 0.0032(7) 0.0043(7) 0.0043(8)
C25 0.0324(9) 0.0201(7) 0.0224(7) -0.0015(6) 0.0062(6) 0.0027(6)
C26 0.0337(9) 0.0206(8) 0.0233(7) -0.0002(6) 0.0079(6) -0.0016(7)
C27 0.0458(11) 0.0295(9) 0.0335(9) 0.0067(8) 0.0101(8) -0.0058(8)
C28 0.0406(11) 0.0369(11) 0.0478(11) 0.0036(9) 0.0176(9) -0.0124(9)
C29 0.0279(9) 0.0369(10) 0.0481(11) -0.0012(9) 0.0113(8) -0.0061(8)
C30 0.0237(8) 0.0276(9) 0.0377(9) -0.0003(7) 0.0056(7) -0.0022(7)
C31 0.0302(9) 0.0241(8) 0.0294(8) 0.0044(7) -0.0028(7) -0.0040(7)
C32 0.0357(10) 0.0248(9) 0.0474(11) 0.0020(8) -0.0010(8) 0.0000(8)
C33 0.0497(13) 0.0226(9) 0.0692(15) 0.0020(10) -0.0099(11) -0.0040(9)
C34 0.0563(14) 0.0354(12) 0.0665(15) 0.0229(11) -0.0085(12) -0.0163(11)
C35 0.0613(15) 0.0514(14) 0.0453(12) 0.0165(11) 0.0071(11) -0.0177(12)
C36 0.0522(12) 0.0364(11) 0.0343(10) 0.0055(8) 0.0068(9) -0.0093(9)
C37 0.0280(8) 0.0217(8) 0.0257(8) -0.0007(6) 0.0031(6) 0.0022(6)
C38 0.0325(9) 0.0235(8) 0.0317(9) 0.0013(7) 0.0027(7) -0.0003(7)
C39 0.0373(10) 0.0319(10) 0.0359(10) 0.0089(8) 0.0086(8) 0.0041(8)
C40 0.0411(10) 0.0452(11) 0.0255(8) 0.0052(8) 0.0042(7) 0.0132(9)
C41 0.0343(10) 0.0391(11) 0.0300(9) -0.0058(8) -0.0041(7) 0.0062(8)
C42 0.0278(8) 0.0290(9) 0.0315(9) -0.0020(7) 0.0023(7) 0.0004(7)
C43 0.0303(8) 0.0168(7) 0.0289(8) -0.0016(6) 0.0017(7) 0.0011(6)
C44 0.0329(9) 0.0232(8) 0.0319(9) 0.0026(7) 0.0060(7) -0.0006(7)
C45 0.0284(9) 0.0291(9) 0.0497(11) 0.0062(8) 0.0083(8) 0.0003(7)
C46 0.0302(9) 0.0307(10) 0.0466(11) 0.0036(8) -0.0041(8) 0.0024(7)
C47 0.0399(10) 0.0323(10) 0.0315(9) -0.0022(8) -0.0036(8) 0.0066(8)
C48 0.0328(9) 0.0284(9) 0.0284(8) -0.0010(7) 0.0029(7) 0.0066(7)
C49 0.0277(8) 0.0223(8) 0.0220(7) 0.0032(6) 0.0032(6) 0.0003(6)
C50 0.0279(8) 0.0249(8) 0.0241(7) 0.0020(6) 0.0024(6) 0.0006(7)
C51 0.0395(10) 0.0257(9) 0.0257(8) -0.0011(7) 0.0020(7) 0.0022(7)
C52 0.0398(10) 0.0334(10) 0.0293(9) 0.0010(7) 0.0064(7) 0.0130(8)
C53 0.0290(9) 0.0416(11) 0.0339(9) 0.0039(8) 0.0042(7) 0.0072(8)
C54 0.0280(9) 0.0309(9) 0.0311(8) 0.0000(7) 0.0014(7) -0.0015(7)
C55 0.0521(16) 0.082(2) 0.108(3) 0.051(2) 0.0228(16) 0.0116(15)
C56 0.0788(19) 0.0455(14) 0.0774(19) -0.0116(13) 0.0340(15) -0.0193(14)
C57 0.0507(14) 0.083(2) 0.0516(14) -0.0016(14) 0.0069(11) -0.0202(14)
C58 0.0429(12) 0.0575(16) 0.0644(15) 0.0083(13) 0.0070(11) -0.0044(11)

loop_
_atom_type_symbol
_atom_type_description
_atom_type_scat_dispersion_real
_atom_type_scat_dispersion_imag
_atom_type_scat_source
C C 0.0181 0.0091 'International Tables Vol C Tables 4.2.6.8 and 6.1.1.4'
H H 0.0000 0.0000 'International Tables Vol C Tables 4.2.6.8 and 6.1.1.4'
B B 0.0090 0.0039 'International Tables Vol C Tables 4.2.6.8 and 6.1.1.4'
N N 0.0311 0.0180 'International Tables Vol C Tables 4.2.6.8 and 6.1.1.4'
O O 0.0492 0.0322 'International Tables Vol C Tables 4.2.6.8 and 6.1.1.4'
Ru Ru 0.0552 3.2960 'International Tables Vol C Tables 4.2.6.8 and 6.1.1.4'

loop_
_geom_angle_atom_site_label_1
_geom_angle_atom_site_label_2
_geom_angle_atom_site_label_3
_geom_angle
_geom_angle_site_symmetry_1
_geom_angle_site_symmetry_3
_geom_angle_publ_flag
N1 Ru1 N2 79.59(6) . . ?
N1 Ru1 N3 95.15(5) . . ?
N1 Ru1 N4 172.44(6) . . ?
N1 Ru1 N5 96.22(6) . . ?
N1 Ru1 N6 87.41(5) . . ?
N3 Ru1 N2 87.46(5) . . ?
N4 Ru1 N2 95.81(6) . . ?
N4 Ru1 N3 78.57(5) . . ?
N5 Ru1 N2 173.59(6) . . ?
N5 Ru1 N3 97.80(5) . . ?
N5 Ru1 N4 88.85(5) . . ?
N5 Ru1 N6 78.92(6) . . ?
N6 Ru1 N2 95.96(6) . . ?
N6 Ru1 N3 176.06(5) . . ?
N6 Ru1 N4 99.09(5) . . ?
C58 O1 C55 110.3(2) . . ?
C1 N1 Ru1 126.70(12) . . ?
C1 N1 C5 118.78(15) . . ?
C5 N1 Ru1 114.51(12) . . ?
C6 N2 Ru1 113.95(11) . . ?
C10 N2 Ru1 126.91(13) . . ?
C10 N2 C6 119.12(15) . . ?
C11 N3 Ru1 125.60(12) . . ?
C11 N3 C15 118.51(15) . . ?
C15 N3 Ru1 115.85(11) . . ?
C16 N4 Ru1 116.00(11) . . ?
C20 N4 Ru1 125.77(12) . . ?
C20 N4 C16 118.21(15) . . ?
C21 N5 Ru1 126.07(12) . . ?
C21 N5 C25 118.23(15) . . ?
C25 N5 Ru1 115.68(11) . . ?
C26 N6 Ru1 115.65(11) . . ?
C30 N6 Ru1 125.74(12) . . ?
C30 N6 C26 118.42(15) . . ?
C31 B1 C37 112.20(14) . . ?
C31 B1 C43 103.97(13) . . ?
C31 B1 C49 111.00(15) . . ?
C37 B1 C43 113.72(15) . . ?
C37 B1 C49 104.59(13) . . ?
C43 B1 C49 111.55(14) . . ?
N1 C1 H1 118.2 . . ?
N1 C1 C2 123.56(18) . . ?
C2 C1 H1 118.2 . . ?
C1 C2 H2 120.9 . . ?
C1 C2 C3 118.16(19) . . ?
C3 C2 H2 120.9 . . ?
C2 C3 H3 120.1 . . ?
C4 C3 C2 119.76(18) . . ?
C4 C3 H3 120.1 . . ?
C3 C4 H4 119.7 . . ?
C3 C4 C5 120.61(19) . . ?
C5 C4 H4 119.7 . . ?
N1 C5 C4 118.93(18) . . ?
N1 C5 C6 115.48(15) . . ?
C6 C5 C4 125.59(17) . . ?
N2 C6 C5 116.05(15) . . ?
N2 C6 C7 118.80(18) . . ?
C5 C6 C7 125.12(18) . . ?
C6 C7 H7 119.7 . . ?
C8 C7 C6 120.7(2) . . ?
C8 C7 H7 119.7 . . ?
C7 C8 H8 120.2 . . ?
C7 C8 C9 119.55(18) . . ?
C9 C8 H8 120.2 . . ?
C8 C9 H9 120.8 . . ?
C10 C9 C8 118.5(2) . . ?
C10 C9 H9 120.8 . . ?
N2 C10 C9 123.30(19) . . ?
N2 C10 H10 118.3 . . ?
C9 C10 H10 118.3 . . ?
N3 C11 H11 118.9 . . ?
N3 C11 C12 122.29(17) . . ?
C12 C11 H11 118.9 . . ?
C11 C12 H12 120.4 . . ?
C13 C12 C11 119.22(17) . . ?
C13 C12 H12 120.4 . . ?
C12 C13 H13 120.4 . . ?
C14 C13 C12 119.15(17) . . ?
C14 C13 H13 120.4 . . ?
C13 C14 H14 120.4 . . ?
C13 C14 C15 119.22(17) . . ?
C15 C14 H14 120.4 . . ?
N3 C15 C14 121.54(16) . . ?
N3 C15 C16 114.57(14) . . ?
C14 C15 C16 123.84(16) . . ?
N4 C16 C15 114.52(14) . . ?
N4 C16 C17 121.25(16) . . ?
C17 C16 C15 124.17(16) . . ?
C16 C17 H17 120.2 . . ?
C18 C17 C16 119.68(17) . . ?
C18 C17 H17 120.2 . . ?
C17 C18 H18 120.5 . . ?
C19 C18 C17 118.91(17) . . ?
C19 C18 H18 120.5 . . ?
C18 C19 H19 120.4 . . ?
C18 C19 C20 119.13(17) . . ?
C20 C19 H19 120.4 . . ?
N4 C20 C19 122.80(17) . . ?
N4 C20 H20 118.6 . . ?
C19 C20 H20 118.6 . . ?
N5 C21 H21 118.8 . . ?
N5 C21 C22 122.31(18) . . ?
C22 C21 H21 118.8 . . ?
C21 C22 H22 120.4 . . ?
C23 C22 C21 119.26(18) . . ?
C23 C22 H22 120.4 . . ?
C22 C23 H23 120.4 . . ?
C24 C23 C22 119.26(17) . . ?
C24 C23 H23 120.4 . . ?
C23 C24 H24 120.3 . . ?
C23 C24 C25 119.34(18) . . ?
C25 C24 H24 120.3 . . ?
N5 C25 C24 121.59(17) . . ?
N5 C25 C26 114.72(14) . . ?
C24 C25 C26 123.69(17) . . ?
N6 C26 C25 114.79(15) . . ?
N6 C26 C27 121.29(17) . . ?
C27 C26 C25 123.92(17) . . ?
C26 C27 H27 120.3 . . ?
C28 C27 C26 119.44(19) . . ?
C28 C27 H27 120.3 . . ?
C27 C28 H28 120.4 . . ?
C29 C28 C27 119.22(18) . . ?
C29 C28 H28 120.4 . . ?
C28 C29 H29 120.5 . . ?
C28 C29 C30 119.04(18) . . ?
C30 C29 H29 120.5 . . ?
N6 C30 C29 122.59(18) . . ?
N6 C30 H30 118.7 . . ?
C29 C30 H30 118.7 . . ?
C32 C31 B1 121.90(18) . . ?
C32 C31 C36 114.77(19) . . ?
C36 C31 B1 123.07(18) . . ?
C31 C32 H32 118.5 . . ?
C33 C32 C31 122.9(2) . . ?
C33 C32 H32 118.5 . . ?
C32 C33 H33 119.9 . . ?
C34 C33 C32 120.3(2) . . ?
C34 C33 H33 119.9 . . ?
C33 C34 H34 120.7 . . ?
C35 C34 C33 118.6(2) . . ?
C35 C34 H34 120.7 . . ?
C34 C35 H35 119.7 . . ?
C34 C35 C36 120.6(2) . . ?
C36 C35 H35 119.7 . . ?
C31 C36 H36 118.6 . . ?
C35 C36 C31 122.8(2) . . ?
C35 C36 H36 118.6 . . ?
C38 C37 B1 121.32(15) . . ?
C42 C37 B1 123.18(16) . . ?
C42 C37 C38 115.22(16) . . ?
C37 C38 H38 118.7 . . ?
C39 C38 C37 122.65(17) . . ?
C39 C38 H38 118.7 . . ?
C38 C39 H39 119.9 . . ?
C40 C39 C38 120.15(19) . . ?
C40 C39 H39 119.9 . . ?
C39 C40 H40 120.6 . . ?
C39 C40 C41 118.89(18) . . ?
C41 C40 H40 120.6 . . ?
C40 C41 H41 119.7 . . ?
C40 C41 C42 120.65(18) . . ?
C42 C41 H41 119.7 . . ?
C37 C42 H42 118.8 . . ?
C41 C42 C37 122.41(18) . . ?
C41 C42 H42 118.8 . . ?
C44 C43 B1 125.83(16) . . ?
C44 C43 C48 115.11(16) . . ?
C48 C43 B1 118.92(16) . . ?
C43 C44 H44 118.8 . . ?
C43 C44 C45 122.48(18) . . ?
C45 C44 H44 118.8 . . ?
C44 C45 H45 119.7 . . ?
C46 C45 C44 120.55(19) . . ?
C46 C45 H45 119.7 . . ?
C45 C46 H46 120.5 . . ?
C45 C46 C47 118.92(18) . . ?
C47 C46 H46 120.5 . . ?
C46 C47 H47 120.0 . . ?
C46 C47 C48 120.01(18) . . ?
C48 C47 H47 120.0 . . ?
C43 C48 H48 118.5 . . ?
C47 C48 C43 122.93(18) . . ?
C47 C48 H48 118.5 . . ?
C50 C49 B1 124.51(15) . . ?
C50 C49 C54 115.12(16) . . ?
C54 C49 B1 120.20(15) . . ?
C49 C50 H50 118.6 . . ?
C51 C50 C49 122.87(17) . . ?
C51 C50 H50 118.6 . . ?
C50 C51 H51 120.0 . . ?
C52 C51 C50 119.99(17) . . ?
C52 C51 H51 120.0 . . ?
C51 C52 H52 120.5 . . ?
C51 C52 C53 119.02(18) . . ?
C53 C52 H52 120.5 . . ?
C52 C53 H53 119.9 . . ?
C52 C53 C54 120.26(18) . . ?
C54 C53 H53 119.9 . . ?
C49 C54 H54 118.6 . . ?
C53 C54 C49 122.72(18) . . ?
C53 C54 H54 118.6 . . ?
O1 C55 H55A 110.3 . . ?
O1 C55 H55B 110.3 . . ?
O1 C55 C56 107.1(2) . . ?
H55A C55 H55B 108.5 . . ?
C56 C55 H55A 110.3 . . ?
C56 C55 H55B 110.3 . . ?
C55 C56 H56A 111.2 . . ?
C55 C56 H56B 111.2 . . ?
H56A C56 H56B 109.1 . . ?
C57 C56 C55 103.1(2) . . ?
C57 C56 H56A 111.2 . . ?
C57 C56 H56B 111.2 . . ?
C56 C57 H57A 111.3 . . ?
C56 C57 H57B 111.3 . . ?
H57A C57 H57B 109.2 . . ?
C58 C57 C56 102.4(2) . . ?
C58 C57 H57A 111.3 . . ?
C58 C57 H57B 111.3 . . ?
O1 C58 C57 107.2(2) . . ?
O1 C58 H58A 110.3 . . ?
O1 C58 H58B 110.3 . . ?
C57 C58 H58A 110.3 . . ?
C57 C58 H58B 110.3 . . ?
H58A C58 H58B 108.5 . . ?

loop_
_geom_bond_atom_site_label_1
_geom_bond_atom_site_label_2
_geom_bond_distance
_geom_bond_site_symmetry_2
_geom_bond_publ_flag
Ru1 N1 2.0489(14) . ?
Ru1 N2 2.0600(14) . ?
Ru1 N3 2.0568(14) . ?
Ru1 N4 2.0552(14) . ?
Ru1 N5 2.0497(13) . ?
Ru1 N6 2.0542(14) . ?
O1 C55 1.405(4) . ?
O1 C58 1.398(3) . ?
N1 C1 1.347(2) . ?
N1 C5 1.395(2) . ?
N2 C6 1.392(2) . ?
N2 C10 1.346(2) . ?
N3 C11 1.345(2) . ?
N3 C15 1.361(2) . ?
N4 C16 1.363(2) . ?
N4 C20 1.346(2) . ?
N5 C21 1.346(2) . ?
N5 C25 1.364(2) . ?
N6 C26 1.358(2) . ?
N6 C30 1.349(2) . ?
B1 C31 1.643(3) . ?
B1 C37 1.645(2) . ?
B1 C43 1.645(3) . ?
B1 C49 1.648(3) . ?
C1 H1 0.9500 . ?
C1 C2 1.378(3) . ?
C2 H2 0.9500 . ?
C2 C3 1.405(3) . ?
C3 H3 0.9500 . ?
C3 C4 1.363(3) . ?
C4 H4 0.9500 . ?
C4 C5 1.419(3) . ?
C5 C6 1.419(3) . ?
C6 C7 1.423(3) . ?
C7 H7 0.9500 . ?
C7 C8 1.364(3) . ?
C8 H8 0.9500 . ?
C8 C9 1.402(3) . ?
C9 H9 0.9500 . ?
C9 C10 1.379(3) . ?
C10 H10 0.9500 . ?
C11 H11 0.9500 . ?
C11 C12 1.384(3) . ?
C12 H12 0.9500 . ?
C12 C13 1.383(3) . ?
C13 H13 0.9500 . ?
C13 C14 1.381(3) . ?
C14 H14 0.9500 . ?
C14 C15 1.391(2) . ?
C15 C16 1.471(2) . ?
C16 C17 1.391(2) . ?
C17 H17 0.9500 . ?
C17 C18 1.384(3) . ?
C18 H18 0.9500 . ?
C18 C19 1.379(3) . ?
C19 H19 0.9500 . ?
C19 C20 1.381(2) . ?
C20 H20 0.9500 . ?
C21 H21 0.9500 . ?
C21 C22 1.385(3) . ?
C22 H22 0.9500 . ?
C22 C23 1.379(3) . ?
C23 H23 0.9500 . ?
C23 C24 1.377(3) . ?
C24 H24 0.9500 . ?
C24 C25 1.389(2) . ?
C25 C26 1.467(3) . ?
C26 C27 1.394(3) . ?
C27 H27 0.9500 . ?
C27 C28 1.381(3) . ?
C28 H28 0.9500 . ?
C28 C29 1.378(3) . ?
C29 H29 0.9500 . ?
C29 C30 1.382(3) . ?
C30 H30 0.9500 . ?
C31 C32 1.399(3) . ?
C31 C36 1.400(3) . ?
C32 H32 0.9500 . ?
C32 C33 1.393(3) . ?
C33 H33 0.9500 . ?
C33 C34 1.379(4) . ?
C34 H34 0.9500 . ?
C34 C35 1.377(4) . ?
C35 H35 0.9500 . ?
C35 C36 1.390(3) . ?
C36 H36 0.9500 . ?
C37 C38 1.406(3) . ?
C37 C42 1.403(3) . ?
C38 H38 0.9500 . ?
C38 C39 1.396(3) . ?
C39 H39 0.9500 . ?
C39 C40 1.381(3) . ?
C40 H40 0.9500 . ?
C40 C41 1.383(3) . ?
C41 H41 0.9500 . ?
C41 C42 1.391(3) . ?
C42 H42 0.9500 . ?
C43 C44 1.398(3) . ?
C43 C48 1.410(2) . ?
C44 H44 0.9500 . ?
C44 C45 1.402(3) . ?
C45 H45 0.9500 . ?
C45 C46 1.377(3) . ?
C46 H46 0.9500 . ?
C46 C47 1.389(3) . ?
C47 H47 0.9500 . ?
C47 C48 1.392(3) . ?
C48 H48 0.9500 . ?
C49 C50 1.402(2) . ?
C49 C54 1.410(2) . ?
C50 H50 0.9500 . ?
C50 C51 1.398(3) . ?
C51 H51 0.9500 . ?
C51 C52 1.386(3) . ?
C52 H52 0.9500 . ?
C52 C53 1.388(3) . ?
C53 H53 0.9500 . ?
C53 C54 1.391(3) . ?
C54 H54 0.9500 . ?
C55 H55A 0.9900 . ?
C55 H55B 0.9900 . ?
C55 C56 1.519(4) . ?
C56 H56A 0.9900 . ?
C56 H56B 0.9900 . ?
C56 C57 1.508(4) . ?
C57 H57A 0.9900 . ?
C57 H57B 0.9900 . ?
C57 C58 1.498(4) . ?
C58 H58A 0.9900 . ?
C58 H58B 0.9900 . ?

loop_
_geom_torsion_atom_site_label_1
_geom_torsion_atom_site_label_2
_geom_torsion_atom_site_label_3
_geom_torsion_atom_site_label_4
_geom_torsion
_geom_torsion_site_symmetry_1
_geom_torsion_site_symmetry_2
_geom_torsion_site_symmetry_3
_geom_torsion_site_symmetry_4
_geom_torsion_publ_flag
Ru1 N1 C1 C2 -177.00(14) . . . . ?
Ru1 N1 C5 C4 175.83(13) . . . . ?
Ru1 N1 C5 C6 -4.56(19) . . . . ?
Ru1 N2 C6 C5 4.90(18) . . . . ?
Ru1 N2 C6 C7 -176.78(13) . . . . ?
Ru1 N2 C10 C9 178.14(14) . . . . ?
Ru1 N3 C11 C12 177.11(13) . . . . ?
Ru1 N3 C15 C14 -175.28(13) . . . . ?
Ru1 N3 C15 C16 7.32(18) . . . . ?
Ru1 N4 C16 C15 -1.94(18) . . . . ?
Ru1 N4 C16 C17 -179.29(13) . . . . ?
Ru1 N4 C20 C19 179.75(13) . . . . ?
Ru1 N5 C21 C22 178.49(13) . . . . ?
Ru1 N5 C25 C24 -179.36(13) . . . . ?
Ru1 N5 C25 C26 0.37(18) . . . . ?
Ru1 N6 C26 C25 5.70(18) . . . . ?
Ru1 N6 C26 C27 -174.98(14) . . . . ?
Ru1 N6 C30 C29 175.38(15) . . . . ?
O1 C55 C56 C57 -20.3(4) . . . . ?
N1 C1 C2 C3 0.1(3) . . . . ?
N1 C5 C6 N2 -0.3(2) . . . . ?
N1 C5 C6 C7 -178.45(16) . . . . ?
N2 C6 C7 C8 -1.7(3) . . . . ?
N3 C11 C12 C13 -1.6(3) . . . . ?
N3 C15 C16 N4 -3.5(2) . . . . ?
N3 C15 C16 C17 173.74(16) . . . . ?
N4 C16 C17 C18 -0.4(3) . . . . ?
N5 C21 C22 C23 0.2(3) . . . . ?
N5 C25 C26 N6 -4.0(2) . . . . ?
N5 C25 C26 C27 176.71(17) . . . . ?
N6 C26 C27 C28 -0.9(3) . . . . ?
B1 C31 C32 C33 -175.58(18) . . . . ?
B1 C31 C36 C35 175.3(2) . . . . ?
B1 C37 C38 C39 175.30(17) . . . . ?
B1 C37 C42 C41 -175.94(17) . . . . ?
B1 C43 C44 C45 176.24(17) . . . . ?
B1 C43 C48 C47 -176.73(17) . . . . ?
B1 C49 C50 C51 -174.99(16) . . . . ?
B1 C49 C54 C53 176.51(17) . . . . ?
C1 N1 C5 C4 -4.8(2) . . . . ?
C1 N1 C5 C6 174.83(15) . . . . ?
C1 C2 C3 C4 -2.8(3) . . . . ?
C2 C3 C4 C5 1.6(3) . . . . ?
C3 C4 C5 N1 2.2(3) . . . . ?
C3 C4 C5 C6 -177.34(18) . . . . ?
C4 C5 C6 N2 179.33(16) . . . . ?
C4 C5 C6 C7 1.1(3) . . . . ?
C5 N1 C1 C2 3.7(3) . . . . ?
C5 C6 C7 C8 176.47(18) . . . . ?
C6 N2 C10 C9 -0.4(3) . . . . ?
C6 C7 C8 C9 -0.2(3) . . . . ?
C7 C8 C9 C10 1.7(3) . . . . ?
C8 C9 C10 N2 -1.4(3) . . . . ?
C10 N2 C6 C5 -176.35(15) . . . . ?
C10 N2 C6 C7 2.0(2) . . . . ?
C11 N3 C15 C14 2.5(2) . . . . ?
C11 N3 C15 C16 -174.93(14) . . . . ?
C11 C12 C13 C14 1.5(3) . . . . ?
C12 C13 C14 C15 0.4(3) . . . . ?
C13 C14 C15 N3 -2.5(3) . . . . ?
C13 C14 C15 C16 174.65(17) . . . . ?
C14 C15 C16 N4 179.15(16) . . . . ?
C14 C15 C16 C17 -3.6(3) . . . . ?
C15 N3 C11 C12 -0.4(2) . . . . ?
C15 C16 C17 C18 -177.52(17) . . . . ?
C16 N4 C20 C19 1.4(3) . . . . ?
C16 C17 C18 C19 1.1(3) . . . . ?
C17 C18 C19 C20 -0.5(3) . . . . ?
C18 C19 C20 N4 -0.8(3) . . . . ?
C20 N4 C16 C15 176.54(14) . . . . ?
C20 N4 C16 C17 -0.8(2) . . . . ?
C21 N5 C25 C24 -1.1(2) . . . . ?
C21 N5 C25 C26 178.65(15) . . . . ?
C21 C22 C23 C24 -0.2(3) . . . . ?
C22 C23 C24 C25 -0.5(3) . . . . ?
C23 C24 C25 N5 1.1(3) . . . . ?
C23 C24 C25 C26 -178.57(17) . . . . ?
C24 C25 C26 N6 175.75(16) . . . . ?
C24 C25 C26 C27 -3.6(3) . . . . ?
C25 N5 C21 C22 0.4(3) . . . . ?
C25 C26 C27 C28 178.34(18) . . . . ?
C26 N6 C30 C29 0.7(3) . . . . ?
C26 C27 C28 C29 0.7(3) . . . . ?
C27 C28 C29 C30 0.2(3) . . . . ?
C28 C29 C30 N6 -0.9(3) . . . . ?
C30 N6 C26 C25 -179.09(15) . . . . ?
C30 N6 C26 C27 0.2(3) . . . . ?
C31 B1 C37 C38 164.24(16) . . . . ?
C31 B1 C37 C42 -22.1(2) . . . . ?
C31 B1 C43 C44 -111.44(19) . . . . ?
C31 B1 C43 C48 64.18(19) . . . . ?
C31 B1 C49 C50 -133.10(16) . . . . ?
C31 B1 C49 C54 52.0(2) . . . . ?
C31 C32 C33 C34 0.4(3) . . . . ?
C32 C31 C36 C35 1.0(3) . . . . ?
C32 C33 C34 C35 0.6(4) . . . . ?
C33 C34 C35 C36 -0.8(4) . . . . ?
C34 C35 C36 C31 0.0(4) . . . . ?
C36 C31 C32 C33 -1.2(3) . . . . ?
C37 B1 C31 C32 -47.0(2) . . . . ?
C37 B1 C31 C36 139.17(18) . . . . ?
C37 B1 C43 C44 10.9(2) . . . . ?
C37 B1 C43 C48 -173.50(15) . . . . ?
C37 B1 C49 C50 105.69(18) . . . . ?
C37 B1 C49 C54 -69.25(19) . . . . ?
C37 C38 C39 C40 0.4(3) . . . . ?
C38 C37 C42 C41 -1.9(3) . . . . ?
C38 C39 C40 C41 -1.2(3) . . . . ?
C39 C40 C41 C42 0.5(3) . . . . ?
C40 C41 C42 C37 1.2(3) . . . . ?
C42 C37 C38 C39 1.2(3) . . . . ?
C43 B1 C31 C32 76.4(2) . . . . ?
C43 B1 C31 C36 -97.5(2) . . . . ?
C43 B1 C37 C38 46.6(2) . . . . ?
C43 B1 C37 C42 -139.79(17) . . . . ?
C43 B1 C49 C50 -17.7(2) . . . . ?
C43 B1 C49 C54 167.40(15) . . . . ?
C43 C44 C45 C46 0.1(3) . . . . ?
C44 C43 C48 C47 -0.7(3) . . . . ?
C44 C45 C46 C47 -0.5(3) . . . . ?
C45 C46 C47 C48 0.3(3) . . . . ?
C46 C47 C48 C43 0.3(3) . . . . ?
C48 C43 C44 C45 0.5(3) . . . . ?
C49 B1 C31 C32 -163.58(16) . . . . ?
C49 B1 C31 C36 22.5(2) . . . . ?
C49 B1 C37 C38 -75.35(19) . . . . ?
C49 B1 C37 C42 98.28(19) . . . . ?
C49 B1 C43 C44 128.88(18) . . . . ?
C49 B1 C43 C48 -55.5(2) . . . . ?
C49 C50 C51 C52 -1.0(3) . . . . ?
C50 C49 C54 C53 1.1(3) . . . . ?
C50 C51 C52 C53 0.5(3) . . . . ?
C51 C52 C53 C54 0.7(3) . . . . ?
C52 C53 C54 C49 -1.6(3) . . . . ?
C54 C49 C50 C51 0.2(2) . . . . ?
C55 O1 C58 C57 18.0(4) . . . . ?
C55 C56 C57 C58 29.6(3) . . . . ?
C56 C57 C58 O1 -30.0(3) . . . . ?
C58 O1 C55 C56 1.8(4) . . . . ?
